data_8000103
loop_
_publ_author_name
'Suzuki, Mai'
'Fujii, Takashi'
'Nogami, Takashi'
'Hirano, Takashi'
'Ishida, Takayuki'

_publ_section_title
;
 Bio-inspired Materials for Electron Donors and Charge-transfer Complex
 Formation Based on the Imidazopyrazinone Luciferin Core
;
_journal_issue 3
_journal_name_full 'Chemistry Letters'
_journal_page_first 250
_journal_paper_doi 10.1246/cl.2006.250
_journal_volume 35
_journal_year 2006
_chemical_formula_moiety 'C24 H13 N7 O '
_chemical_formula_sum 'C24 H13 N7 O'
_chemical_formula_weight 415.41
_space_group_IT_number 7
_symmetry_cell_setting monoclinic
_symmetry_Int_Tables_number 7
_symmetry_space_group_name_Hall 'P -2yc'
_symmetry_space_group_name_H-M 'P 1 c 1'
_cell_angle_alpha 90
_cell_angle_beta 92.125(3)
_cell_angle_gamma 90
_cell_formula_units_Z 2
_cell_length_a 6.9023(3)
_cell_length_b 9.6086(5)
_cell_length_c 14.9289(7)
_cell_measurement_reflns_used 8186
_cell_measurement_temperature 90.0
_cell_measurement_theta_max 25.0
_cell_measurement_theta_min 2.7
_cell_volume 989.43(8)
_computing_cell_refinement PROCESS-AUTO
_computing_data_collection PROCESS-AUTO
_computing_data_reduction CrystalStructure
_computing_publication_material 'CrystalStructure Ver. 3.5.1'
_computing_structure_refinement CRYSTALS
_computing_structure_solution SIR92
_diffrn_detector_area_resol_mean 10.00
_diffrn_measured_fraction_theta_full 0.9879
_diffrn_measured_fraction_theta_max 0.9879
_diffrn_measurement_device_type 'Rigaku RAXIS-RAPID'
_diffrn_measurement_method \w
_diffrn_radiation_type 'Mo K\a'
_diffrn_radiation_wavelength 0.71069
_diffrn_reflns_av_R_equivalents 0.035
_diffrn_reflns_limit_h_max 8
_diffrn_reflns_limit_h_min -9
_diffrn_reflns_limit_k_max 13
_diffrn_reflns_limit_k_min -13
_diffrn_reflns_limit_l_max 20
_diffrn_reflns_limit_l_min -20
_diffrn_reflns_number 21064
_diffrn_reflns_theta_full 30.01
_diffrn_reflns_theta_max 30.01
_exptl_absorpt_coefficient_mu 0.092
_exptl_absorpt_correction_T_max 0.991
_exptl_absorpt_correction_T_min 0.960
_exptl_absorpt_correction_type numerical
_exptl_absorpt_process_details
;
    Higashi, T. (1999). Program for Absorption Correction.
    Rigaku Corporation, Tokyo, Japan.
;
_exptl_crystal_colour brown
_exptl_crystal_density_diffrn 1.394
_exptl_crystal_density_method 'not measured'
_exptl_crystal_description needle
_exptl_crystal_F_000 428.00
_exptl_crystal_size_max 0.80
_exptl_crystal_size_mid 0.15
_exptl_crystal_size_min 0.10
_refine_diff_density_max 0.49
_refine_diff_density_min -0.33
_refine_ls_extinction_method none
_refine_ls_goodness_of_fit_ref 0.990
_refine_ls_hydrogen_treatment refall
_refine_ls_number_parameters 341
_refine_ls_number_reflns 2876
_refine_ls_R_factor_gt 0.043
_refine_ls_shift/su_max 0.0000
_refine_ls_structure_factor_coef F
_refine_ls_weighting_details 'w = 1/[0.0014Fo^2^ + 1.0000\s(Fo^2^)]'
_refine_ls_weighting_scheme calc
_refine_ls_wR_factor_ref 0.054
_reflns_number_gt 2492
_reflns_number_total 3026
_reflns_threshold_expression F^2^>2.0\s(F^2^)
_cod_data_source_file 35-250sup2.cif
_cod_data_source_block '_PhIP-TCNQ'
_cod_original_formula_sum 'C24 H13 N7 O '
_cod_database_code 8000103

loop_
_symmetry_equiv_pos_as_xyz
x,y,z
x,-y,z+1/2

loop_
_atom_site_label
_atom_site_type_symbol
_atom_site_fract_x
_atom_site_fract_y
_atom_site_fract_z
_atom_site_U_iso_or_equiv
_atom_site_adp_type
_atom_site_occupancy
_atom_site_symmetry_multiplicity
_atom_site_calc_flag
O(1) O 0.1017(3) 0.4657(2) 0.5163(1) 0.0232(4) Uani 1.00 1 d
N(1) N 0.0478(3) 0.1956(2) 0.6765(1) 0.0165(5) Uani 1.00 1 d
N(2) N 0.1279(3) 0.4241(2) 0.6690(1) 0.0150(4) Uani 1.00 1 d
N(3) N 0.1812(3) 0.4497(3) 0.8487(1) 0.0215(5) Uani 1.00 1 d
N(4) N 0.3390(4) -0.2212(2) 0.5011(2) 0.0250(5) Uani 1.00 1 d
N(5) N 0.3972(4) -0.1135(3) 0.7839(2) 0.0263(6) Uani 1.00 1 d
N(6) N 0.6755(4) 0.5837(3) 0.3624(2) 0.0284(6) Uani 1.00 1 d
N(7) N 0.7523(4) 0.6885(3) 0.6469(2) 0.0277(6) Uani 1.00 1 d
C(1) C 0.0380(3) 0.2384(3) 0.5903(1) 0.0150(5) Uani 1.00 1 d
C(2) C 0.0908(3) 0.3843(3) 0.5809(2) 0.0159(5) Uani 1.00 1 d
C(3) C 0.1871(4) 0.5515(3) 0.7038(2) 0.0187(6) Uani 1.00 1 d
C(4) C 0.2109(4) 0.5634(3) 0.7931(2) 0.0214(6) Uani 1.00 1 d
C(5) C 0.1292(4) 0.3249(3) 0.8158(2) 0.0199(6) Uani 1.00 1 d
C(6) C 0.1019(3) 0.3077(3) 0.7247(2) 0.0158(5) Uani 1.00 1 d
C(7) C -0.0232(3) 0.1453(3) 0.5171(2) 0.0160(5) Uani 1.00 1 d
C(8) C -0.0735(4) 0.0072(3) 0.5351(2) 0.0185(5) Uani 1.00 1 d
C(9) C -0.1366(4) -0.0796(3) 0.4650(2) 0.0237(6) Uani 1.00 1 d
C(10) C -0.1500(4) -0.0312(3) 0.3777(2) 0.0245(6) Uani 1.00 1 d
C(11) C -0.1007(4) 0.1056(3) 0.3590(2) 0.0236(6) Uani 1.00 1 d
C(12) C -0.0384(3) 0.1933(3) 0.4283(2) 0.0183(6) Uani 1.00 1 d
C(13) C 0.4709(3) 0.1019(2) 0.5966(2) 0.0146(5) Uani 1.00 1 d
C(14) C 0.4726(3) 0.1445(2) 0.5038(2) 0.0152(5) Uani 1.00 1 d
C(15) C 0.5302(3) 0.2736(3) 0.4815(2) 0.0158(5) Uani 1.00 1 d
C(16) C 0.5889(3) 0.3737(3) 0.5495(2) 0.0157(5) Uani 1.00 1 d
C(17) C 0.5828(3) 0.3320(3) 0.6427(2) 0.0162(5) Uani 1.00 1 d
C(18) C 0.5259(3) 0.2029(2) 0.6652(1) 0.0158(5) Uani 1.00 1 d
C(19) C 0.4179(3) -0.0313(3) 0.6193(2) 0.0163(5) Uani 1.00 1 d
C(20) C 0.3728(4) -0.1359(3) 0.5528(2) 0.0185(5) Uani 1.00 1 d
C(21) C 0.4073(4) -0.0761(3) 0.7109(2) 0.0199(6) Uani 1.00 1 d
C(22) C 0.6519(3) 0.5052(3) 0.5269(2) 0.0171(5) Uani 1.00 1 d
C(23) C 0.6652(4) 0.5484(3) 0.4350(2) 0.0196(5) Uani 1.00 1 d
C(24) C 0.7087(4) 0.6063(3) 0.5942(2) 0.0195(6) Uani 1.00 1 d
H(1) H 0.207(5) 0.628(4) 0.665(2) 0.04(1) Uiso 1.00 1 d
H(2) H 0.240(5) 0.653(4) 0.823(2) 0.032(9) Uiso 1.00 1 d
H(3) H 0.180(5) 0.465(4) 0.905(3) 0.04(1) Uiso 1.00 1 d
H(4) H 0.111(5) 0.247(4) 0.854(2) 0.024(8) Uiso 1.00 1 d
H(5) H -0.074(5) -0.026(4) 0.598(2) 0.028(8) Uiso 1.00 1 d
H(6) H -0.169(5) -0.167(4) 0.476(2) 0.022(8) Uiso 1.00 1 d
H(7) H -0.192(4) -0.091(3) 0.334(2) 0.015(7) Uiso 1.00 1 d
H(8) H -0.115(5) 0.141(4) 0.298(2) 0.032(9) Uiso 1.00 1 d
H(9) H -0.011(5) 0.286(4) 0.418(2) 0.030(9) Uiso 1.00 1 d
H(10) H 0.437(4) 0.075(3) 0.460(2) 0.010(7) Uiso 1.00 1 d
H(11) H 0.540(4) 0.300(3) 0.421(2) 0.013(7) Uiso 1.00 1 d
H(12) H 0.616(5) 0.392(3) 0.687(2) 0.018(7) Uiso 1.00 1 d
H(13) H 0.529(4) 0.169(3) 0.729(2) 0.018(7) Uiso 1.00 1 d

loop_
_atom_site_aniso_label
_atom_site_aniso_U_11
_atom_site_aniso_U_22
_atom_site_aniso_U_33
_atom_site_aniso_U_12
_atom_site_aniso_U_13
_atom_site_aniso_U_23
O(1) 0.033(1) 0.0205(9) 0.0164(8) -0.0038(7) -0.0012(7) 0.0042(7)
N(1) 0.0161(9) 0.019(1) 0.0140(9) 0.0016(7) 0.0013(7) 0.0021(7)
N(2) 0.0162(9) 0.018(1) 0.0114(9) 0.0023(7) 0.0009(7) 0.0004(7)
N(3) 0.021(1) 0.032(1) 0.0121(9) -0.0023(9) -0.0003(8) -0.0029(8)
N(4) 0.030(1) 0.022(1) 0.023(1) 0.0010(9) -0.0044(9) -0.0005(9)
N(5) 0.033(1) 0.026(1) 0.020(1) -0.0051(9) 0.000(1) 0.0031(9)
N(6) 0.033(1) 0.029(1) 0.023(1) -0.007(1) -0.002(1) 0.004(1)
N(7) 0.035(1) 0.021(1) 0.027(1) 0.0004(9) -0.006(1) -0.0023(9)
C(1) 0.0141(9) 0.015(1) 0.016(1) 0.0017(8) 0.0009(9) 0.0005(9)
C(2) 0.016(1) 0.018(1) 0.014(1) 0.0017(8) -0.0000(8) -0.0008(8)
C(3) 0.019(1) 0.017(1) 0.020(1) 0.0005(9) -0.0002(9) -0.0015(9)
C(4) 0.018(1) 0.025(1) 0.021(1) -0.0012(9) 0.0001(9) -0.007(1)
C(5) 0.017(1) 0.029(1) 0.013(1) -0.0025(9) -0.0002(8) 0.003(1)
C(6) 0.014(1) 0.018(1) 0.014(1) 0.0010(8) -0.0002(8) 0.0031(9)
C(7) 0.0107(9) 0.021(1) 0.016(1) 0.0018(8) 0.0010(8) -0.0024(8)
C(8) 0.017(1) 0.018(1) 0.021(1) 0.0018(8) 0.0006(9) -0.0000(9)
C(9) 0.022(1) 0.019(1) 0.029(1) -0.001(1) 0.000(1) -0.006(1)
C(10) 0.022(1) 0.026(1) 0.024(1) -0.001(1) -0.002(1) -0.011(1)
C(11) 0.019(1) 0.033(1) 0.019(1) 0.001(1) -0.001(1) -0.005(1)
C(12) 0.018(1) 0.021(1) 0.016(1) -0.0027(9) 0.0023(9) -0.0011(9)
C(13) 0.0126(9) 0.018(1) 0.013(1) 0.0023(8) 0.0001(8) -0.0019(8)
C(14) 0.014(1) 0.017(1) 0.014(1) 0.0022(8) -0.0004(8) -0.0014(9)
C(15) 0.014(1) 0.019(1) 0.014(1) 0.0023(8) -0.0001(8) 0.0005(9)
C(16) 0.014(1) 0.017(1) 0.016(1) 0.0029(8) 0.0007(8) 0.0000(8)
C(17) 0.016(1) 0.019(1) 0.013(1) 0.0023(8) -0.0008(8) -0.0035(9)
C(18) 0.016(1) 0.018(1) 0.014(1) 0.0021(8) 0.0000(8) -0.0016(8)
C(19) 0.016(1) 0.018(1) 0.014(1) 0.0006(8) -0.0003(8) 0.0015(8)
C(20) 0.020(1) 0.017(1) 0.019(1) 0.0018(8) -0.0017(9) 0.0035(9)
C(21) 0.021(1) 0.019(1) 0.019(1) -0.0021(9) 0.0004(9) -0.0010(9)
C(22) 0.016(1) 0.018(1) 0.017(1) 0.0011(8) -0.0005(9) -0.0010(9)
C(23) 0.022(1) 0.017(1) 0.020(1) -0.0018(9) -0.0018(9) 0.0008(9)
C(24) 0.023(1) 0.017(1) 0.018(1) 0.0015(9) -0.0027(9) 0.0021(9)

loop_
_atom_type_symbol
_atom_type_description
_atom_type_scat_dispersion_real
_atom_type_scat_dispersion_imag
_atom_type_scat_source
C C 0.003 0.002
;
International Tables for Crystallography
(1992, Vol. C, Tables 4.2.6.8 and 6.1.1.4)
;
H H 0.000 0.000
;
International Tables for Crystallography
(1992, Vol. C, Table 6.1.1.4)
;
N N 0.006 0.003
;
International Tables for Crystallography
(1992, Vol. C, Tables 4.2.6.8 and 6.1.1.4)
;
O O 0.011 0.006
;
International Tables for Crystallography
(1992, Vol. C, Tables 4.2.6.8 and 6.1.1.4)
;

loop_
_geom_angle_atom_site_label_1
_geom_angle_atom_site_label_2
_geom_angle_atom_site_label_3
_geom_angle
_geom_angle_publ_flag
C(1) N(1) C(6) 105.7(2) yes
C(2) N(2) C(3) 130.0(2) yes
C(2) N(2) C(6) 108.5(2) yes
C(3) N(2) C(6) 121.5(2) yes
C(4) N(3) C(5) 121.8(2) yes
C(4) N(3) H(3) 117(2) no
C(5) N(3) H(3) 120(2) no
C(2) C(1) C(7) 125.7(2) yes
C(2) C(1) N(1) 112.4(2) yes
C(7) C(1) N(1) 121.9(2) yes
O(1) C(2) N(2) 123.2(2) yes
O(1) C(2) C(1) 134.5(2) yes
N(2) C(2) C(1) 102.3(2) yes
C(4) C(3) H(1) 121(2) no
C(4) C(3) N(2) 118.1(2) yes
H(1) C(3) N(2) 120(2) no
H(2) C(4) N(3) 116(2) no
H(2) C(4) C(3) 122(2) no
N(3) C(4) C(3) 120.7(2) yes
C(6) C(5) H(4) 118(2) no
C(6) C(5) N(3) 119.7(2) yes
H(4) C(5) N(3) 121(2) no
N(1) C(6) N(2) 111.1(2) yes
N(1) C(6) C(5) 130.7(2) yes
N(2) C(6) C(5) 118.2(2) yes
C(8) C(7) C(12) 118.9(2) yes
C(8) C(7) C(1) 120.2(2) yes
C(12) C(7) C(1) 120.9(2) yes
C(9) C(8) H(5) 119(2) no
C(9) C(8) C(7) 119.7(2) yes
H(5) C(8) C(7) 120(2) no
C(10) C(9) H(6) 118(2) no
C(10) C(9) C(8) 120.9(3) yes
H(6) C(9) C(8) 120(2) no
C(11) C(10) H(7) 121(2) no
C(11) C(10) C(9) 119.9(3) yes
H(7) C(10) C(9) 118(2) no
C(12) C(11) H(8) 120(2) no
C(12) C(11) C(10) 119.8(2) yes
H(8) C(11) C(10) 119(2) no
H(9) C(12) C(7) 118(2) no
H(9) C(12) C(11) 121(2) no
C(7) C(12) C(11) 120.8(2) yes
C(14) C(13) C(18) 118.4(2) yes
C(14) C(13) C(19) 120.7(2) yes
C(18) C(13) C(19) 120.9(2) yes
C(15) C(14) H(10) 122(1) no
C(15) C(14) C(13) 120.7(2) yes
H(10) C(14) C(13) 116(1) no
C(16) C(15) H(11) 117(1) no
C(16) C(15) C(14) 121.1(2) yes
H(11) C(15) C(14) 120(1) no
C(17) C(16) C(22) 120.5(2) yes
C(17) C(16) C(15) 118.2(2) yes
C(22) C(16) C(15) 121.3(2) yes
C(18) C(17) H(12) 118(2) no
C(18) C(17) C(16) 120.8(2) yes
H(12) C(17) C(16) 120(2) no
H(13) C(18) C(13) 116(1) no
H(13) C(18) C(17) 122(1) no
C(13) C(18) C(17) 120.8(2) yes
C(20) C(19) C(21) 115.5(2) yes
C(20) C(19) C(13) 122.2(2) yes
C(21) C(19) C(13) 122.4(2) yes
N(4) C(20) C(19) 178.5(3) yes
N(5) C(21) C(19) 179.0(3) yes
C(23) C(22) C(24) 116.4(2) yes
C(23) C(22) C(16) 121.9(2) yes
C(24) C(22) C(16) 121.7(2) yes
N(6) C(23) C(22) 179.5(3) yes
N(7) C(24) C(22) 178.8(3) yes

loop_
_geom_bond_atom_site_label_1
_geom_bond_atom_site_label_2
_geom_bond_distance
_geom_bond_publ_flag
O(1) C(2) 1.247(3) yes
N(1) C(1) 1.350(3) yes
N(1) C(6) 1.341(3) yes
N(2) C(2) 1.384(3) yes
N(2) C(3) 1.386(3) yes
N(2) C(6) 1.410(3) yes
N(3) C(4) 1.392(4) yes
N(3) C(5) 1.340(4) yes
N(3) H(3) 0.86(4) no
N(4) C(20) 1.144(3) yes
N(5) C(21) 1.152(4) yes
N(6) C(23) 1.141(4) yes
N(7) C(24) 1.148(4) yes
C(1) C(2) 1.457(3) yes
C(1) C(7) 1.462(3) yes
C(3) C(4) 1.342(4) yes
C(3) H(1) 0.95(4) no
C(4) H(2) 0.99(4) no
C(5) C(6) 1.377(3) yes
C(5) H(4) 0.95(3) no
C(7) C(8) 1.400(4) yes
C(7) C(12) 1.405(3) yes
C(8) C(9) 1.395(4) yes
C(8) H(5) 0.99(4) no
C(9) C(10) 1.383(4) yes
C(9) H(6) 0.89(3) no
C(10) C(11) 1.389(4) yes
C(10) H(7) 0.92(3) no
C(11) C(12) 1.390(4) yes
C(11) H(8) 0.98(4) no
C(12) H(9) 0.93(4) no
C(13) C(14) 1.446(3) yes
C(13) C(18) 1.450(3) yes
C(13) C(19) 1.377(3) yes
C(14) C(15) 1.348(3) yes
C(14) H(10) 0.96(3) no
C(15) C(16) 1.445(3) yes
C(15) H(11) 0.94(3) no
C(16) C(17) 1.450(3) yes
C(16) C(22) 1.382(4) yes
C(17) C(18) 1.348(3) yes
C(17) H(12) 0.91(3) no
C(18) H(13) 1.00(3) no
C(19) C(20) 1.438(3) yes
C(19) C(21) 1.438(4) yes
C(22) C(23) 1.439(4) yes
C(22) C(24) 1.442(3) yes

loop_
_geom_contact_atom_site_label_1
_geom_contact_atom_site_label_2
_geom_contact_distance
_geom_contact_publ_flag
_geom_contact_site_symmetry_2
O(1) N(1) 3.558(3) yes 55501
O(1) N(2) 2.314(3) yes 55501
O(1) N(3) 2.706(3) yes 56402
O(1) N(4) 3.437(3) yes 56501
O(1) C(1) 2.494(3) yes 55501
O(1) C(3) 2.956(3) yes 55501
O(1) C(4) 3.455(3) yes 56402
O(1) C(6) 3.462(3) yes 55501
O(1) C(7) 3.198(3) yes 55501
O(1) C(12) 3.069(3) yes 55501
O(1) C(15) 3.541(3) yes 55501
O(1) C(16) 3.495(3) yes 55501
O(1) C(22) 3.138(3) yes 45501
O(1) C(23) 3.303(3) yes 45501
O(1) C(24) 3.281(3) yes 45501
O(1) H(1) 2.79(4) no 55501
O(1) H(2) 3.28(4) no 56402
O(1) H(3) 1.88(4) no 56402
O(1) H(9) 2.38(4) no 55501
N(1) O(1) 3.558(3) yes 55501
N(1) N(2) 2.268(3) yes 55501
N(1) C(2) 2.333(3) yes 55501
N(1) C(3) 3.572(3) yes 55501
N(1) C(5) 2.471(3) yes 55501
N(1) C(7) 2.459(3) yes 55501
N(1) C(8) 2.881(3) yes 55501
N(1) C(13) 3.319(3) yes 55501
N(1) C(17) 3.486(3) yes 45501
N(1) C(18) 3.312(3) yes 55501
N(1) C(19) 3.488(3) yes 55501
N(1) H(4) 2.72(3) no 55501
N(1) H(5) 2.56(3) no 55501
N(1) H(7) 3.09(3) no 55502
N(1) H(12) 3.54(3) no 45501
N(1) H(13) 3.39(3) no 55501
N(2) O(1) 2.314(3) yes 55501
N(2) N(1) 2.268(3) yes 55501
N(2) N(3) 2.706(3) yes 55501
N(2) C(1) 2.213(3) yes 55501
N(2) C(4) 2.340(3) yes 55501
N(2) C(5) 2.391(3) yes 55501
N(2) C(17) 3.299(3) yes 55501
N(2) C(18) 3.476(3) yes 55501
N(2) C(24) 3.527(3) yes 45501
N(2) H(1) 2.03(4) no 55501
N(2) H(2) 3.26(4) no 55501
N(2) H(3) 3.56(4) no 55501
N(2) H(4) 3.25(3) no 55501
N(2) H(12) 3.56(3) no 45501
N(2) H(12) 3.39(3) no 55501
N(3) O(1) 2.706(3) yes 56502
N(3) N(2) 2.706(3) yes 55501
N(3) N(4) 3.317(3) yes 55502
N(3) N(6) 3.519(3) yes 46502
N(3) N(6) 3.425(3) yes 56502
N(3) C(3) 2.376(3) yes 55501
N(3) C(6) 2.349(3) yes 55501
N(3) C(23) 3.535(3) yes 56502
N(3) H(1) 3.24(4) no 55501
N(3) H(2) 2.04(4) no 55501
N(3) H(4) 2.01(3) no 55501
N(3) H(9) 3.06(4) no 56502
N(3) H(11) 3.59(3) no 56502
N(4) O(1) 3.437(3) yes 54501
N(4) N(3) 3.317(3) yes 55402
N(4) C(5) 3.232(3) yes 55402
N(4) C(9) 3.576(4) yes 55501
N(4) C(13) 3.521(3) yes 55501
N(4) C(19) 2.582(3) yes 55501
N(4) C(21) 3.444(3) yes 55501
N(4) C(22) 3.415(3) yes 54501
N(4) C(23) 3.333(4) yes 54501
N(4) C(24) 3.306(3) yes 54501
N(4) H(1) 3.01(4) no 54501
N(4) H(3) 2.94(4) no 55402
N(4) H(4) 2.67(3) no 55402
N(4) H(6) 3.55(3) no 55501
N(4) H(6) 3.47(3) no 65501
N(4) H(10) 3.00(3) no 55501
N(5) C(4) 3.365(4) yes 54501
N(5) C(13) 3.530(3) yes 55501
N(5) C(14) 3.318(3) yes 55502
N(5) C(15) 3.423(3) yes 55502
N(5) C(19) 2.590(3) yes 55501
N(5) C(20) 3.454(3) yes 55501
N(5) H(1) 3.30(4) no 54501
N(5) H(2) 2.56(4) no 54501
N(5) H(7) 3.51(3) no 65502
N(5) H(8) 3.56(4) no 55502
N(5) H(8) 3.38(4) no 65502
N(5) H(10) 2.66(3) no 55502
N(5) H(11) 2.86(3) no 55502
N(5) H(13) 2.99(3) no 55501
N(6) N(3) 3.425(3) yes 56402
N(6) N(3) 3.519(3) yes 66402
N(6) C(5) 3.350(4) yes 66402
N(6) C(16) 3.515(4) yes 55501
N(6) C(17) 3.415(3) yes 56402
N(6) C(22) 2.579(3) yes 55501
N(6) C(24) 3.466(4) yes 55501
N(6) H(3) 3.53(4) no 56402
N(6) H(3) 3.55(4) no 66402
N(6) H(4) 3.43(3) no 66402
N(6) H(6) 3.10(3) no 66501
N(6) H(7) 3.29(3) no 66501
N(6) H(11) 3.02(3) no 55501
N(6) H(12) 2.64(3) no 56402
N(6) H(13) 3.24(3) no 56402
N(7) C(3) 3.357(4) yes 65501
N(7) C(16) 3.523(3) yes 55501
N(7) C(19) 3.560(3) yes 56501
N(7) C(20) 3.378(4) yes 56501
N(7) C(21) 3.445(4) yes 56501
N(7) C(22) 2.589(3) yes 55501
N(7) C(23) 3.470(4) yes 55501
N(7) H(1) 3.19(4) no 65501
N(7) H(5) 3.09(3) no 66501
N(7) H(6) 2.97(3) no 66501
N(7) H(8) 2.91(4) no 66502
N(7) H(12) 3.06(3) no 55501
C(1) O(1) 2.494(3) yes 55501
C(1) N(2) 2.213(3) yes 55501
C(1) C(3) 3.586(3) yes 55501
C(1) C(5) 3.503(3) yes 55501
C(1) C(6) 2.145(3) yes 55501
C(1) C(8) 2.481(3) yes 55501
C(1) C(12) 2.494(3) yes 55501
C(1) C(13) 3.261(3) yes 55501
C(1) C(14) 3.431(3) yes 55501
C(1) C(16) 3.396(3) yes 45501
C(1) C(17) 3.388(3) yes 45501
C(1) C(18) 3.526(3) yes 55501
C(1) H(5) 2.66(3) no 55501
C(1) H(9) 2.63(3) no 55501
C(2) N(1) 2.333(3) yes 55501
C(2) C(3) 2.509(3) yes 55501
C(2) C(5) 3.553(3) yes 55501
C(2) C(6) 2.267(3) yes 55501
C(2) C(7) 2.597(3) yes 55501
C(2) C(12) 3.034(3) yes 55501
C(2) C(15) 3.587(3) yes 55501
C(2) C(16) 3.480(3) yes 45501
C(2) C(16) 3.488(3) yes 55501
C(2) C(17) 3.522(3) yes 55501
C(2) C(22) 3.317(3) yes 45501
C(2) C(24) 3.403(3) yes 45501
C(2) H(1) 2.76(4) no 55501
C(2) H(3) 3.08(4) no 56402
C(2) H(9) 2.68(3) no 55501
C(3) O(1) 2.956(3) yes 55501
C(3) N(1) 3.572(3) yes 55501
C(3) N(3) 2.376(3) yes 55501
C(3) N(7) 3.357(4) yes 45501
C(3) C(1) 3.586(3) yes 55501
C(3) C(2) 2.509(3) yes 55501
C(3) C(5) 2.783(4) yes 55501
C(3) C(6) 2.438(3) yes 55501
C(3) C(17) 3.595(3) yes 55501
C(3) H(2) 2.05(4) no 55501
C(3) H(3) 3.12(4) no 55501
C(3) H(12) 3.35(3) no 55501
C(4) O(1) 3.455(3) yes 56502
C(4) N(2) 2.340(3) yes 55501
C(4) N(5) 3.365(4) yes 56501
C(4) C(5) 2.387(4) yes 55501
C(4) C(6) 2.755(4) yes 55501
C(4) C(12) 3.571(4) yes 56502
C(4) H(1) 2.01(4) no 55501
C(4) H(3) 1.94(4) no 55501
C(4) H(4) 3.25(3) no 55501
C(4) H(9) 2.84(4) no 56502
C(4) H(11) 3.19(3) no 56502
C(5) N(1) 2.471(3) yes 55501
C(5) N(2) 2.391(3) yes 55501
C(5) N(4) 3.232(3) yes 55502
C(5) N(6) 3.350(4) yes 46502
C(5) C(1) 3.503(3) yes 55501
C(5) C(2) 3.553(3) yes 55501
C(5) C(3) 2.783(4) yes 55501
C(5) C(4) 2.387(4) yes 55501
C(5) C(10) 3.559(4) yes 55502
C(5) H(2) 3.25(4) no 55501
C(5) H(3) 1.92(4) no 55501
C(5) H(6) 3.55(3) no 55502
C(5) H(7) 3.17(3) no 55502
C(5) H(13) 3.44(3) no 55501
C(6) O(1) 3.462(3) yes 55501
C(6) N(3) 2.349(3) yes 55501
C(6) C(1) 2.145(3) yes 55501
C(6) C(2) 2.267(3) yes 55501
C(6) C(3) 2.438(3) yes 55501
C(6) C(4) 2.755(4) yes 55501
C(6) C(7) 3.548(3) yes 55501
C(6) C(17) 3.587(3) yes 55501
C(6) C(18) 3.250(3) yes 55501
C(6) H(1) 3.29(4) no 55501
C(6) H(3) 3.12(4) no 55501
C(6) H(4) 2.01(3) no 55501
C(6) H(7) 3.36(3) no 55502
C(6) H(12) 3.47(3) no 45501
C(6) H(13) 3.23(3) no 55501
C(7) O(1) 3.198(3) yes 55501
C(7) N(1) 2.459(3) yes 55501
C(7) C(2) 2.597(3) yes 55501
C(7) C(6) 3.548(3) yes 55501
C(7) C(9) 2.416(4) yes 55501
C(7) C(10) 2.799(4) yes 55501
C(7) C(11) 2.430(4) yes 55501
C(7) C(13) 3.593(3) yes 55501
C(7) C(14) 3.478(3) yes 45501
C(7) C(14) 3.435(3) yes 55501
C(7) C(15) 3.344(3) yes 45501
C(7) C(16) 3.510(3) yes 45501
C(7) H(5) 2.08(4) no 55501
C(7) H(6) 3.22(3) no 55501
C(7) H(8) 3.31(4) no 55501
C(7) H(9) 2.01(4) no 55501
C(7) H(10) 3.39(3) no 55501
C(8) N(1) 2.881(3) yes 55501
C(8) C(1) 2.481(3) yes 55501
C(8) C(10) 2.417(4) yes 55501
C(8) C(11) 2.792(4) yes 55501
C(8) C(12) 2.414(4) yes 55501
C(8) C(13) 3.431(3) yes 45501
C(8) C(14) 3.415(3) yes 45501
C(8) C(19) 3.593(3) yes 55501
C(8) C(20) 3.375(3) yes 55501
C(8) H(6) 2.00(3) no 55501
C(8) H(7) 3.23(3) no 55501
C(8) H(9) 3.24(4) no 55501
C(8) H(10) 3.58(3) no 45501
C(9) N(4) 3.576(4) yes 55501
C(9) C(7) 2.416(4) yes 55501
C(9) C(11) 2.400(4) yes 55501
C(9) C(12) 2.769(4) yes 55501
C(9) C(14) 3.516(4) yes 45501
C(9) H(4) 2.91(3) no 55402
C(9) H(5) 2.07(4) no 55501
C(9) H(7) 1.99(3) no 55501
C(9) H(8) 3.28(4) no 55501
C(9) H(10) 3.29(3) no 45501
C(10) C(5) 3.559(4) yes 55402
C(10) C(7) 2.799(4) yes 55501
C(10) C(8) 2.417(4) yes 55501
C(10) C(12) 2.403(4) yes 55501
C(10) H(4) 2.78(3) no 55402
C(10) H(5) 3.30(4) no 55501
C(10) H(6) 1.97(3) no 55501
C(10) H(8) 2.06(4) no 55501
C(10) H(9) 3.25(4) no 55501
C(10) H(10) 3.31(3) no 45501
C(10) H(13) 3.36(3) no 45402
C(11) C(7) 2.430(4) yes 55501
C(11) C(8) 2.792(4) yes 55501
C(11) C(9) 2.400(4) yes 55501
C(11) C(15) 3.576(4) yes 45501
C(11) H(2) 3.36(4) no 56402
C(11) H(6) 3.19(3) no 55501
C(11) H(7) 2.03(3) no 55501
C(11) H(9) 2.03(4) no 55501
C(11) H(10) 3.59(3) no 45501
C(11) H(11) 3.26(3) no 45501
C(12) O(1) 3.069(3) yes 55501
C(12) C(1) 2.494(3) yes 55501
C(12) C(2) 3.034(3) yes 55501
C(12) C(4) 3.571(4) yes 56402
C(12) C(8) 2.414(4) yes 55501
C(12) C(9) 2.769(4) yes 55501
C(12) C(10) 2.403(4) yes 55501
C(12) C(15) 3.205(3) yes 45501
C(12) H(2) 2.93(4) no 56402
C(12) H(5) 3.31(4) no 55501
C(12) H(7) 3.24(3) no 55501
C(12) H(8) 2.06(4) no 55501
C(12) H(10) 3.49(3) no 55501
C(12) H(11) 3.08(3) no 45501
C(13) N(1) 3.319(3) yes 55501
C(13) N(4) 3.521(3) yes 55501
C(13) N(5) 3.530(3) yes 55501
C(13) C(1) 3.261(3) yes 55501
C(13) C(7) 3.593(3) yes 55501
C(13) C(8) 3.431(3) yes 65501
C(13) C(15) 2.428(3) yes 55501
C(13) C(16) 2.832(3) yes 55501
C(13) C(17) 2.434(3) yes 55501
C(13) C(20) 2.464(3) yes 55501
C(13) C(21) 2.467(3) yes 55501
C(13) H(5) 3.37(3) no 65501
C(13) H(10) 2.06(3) no 55501
C(13) H(11) 3.29(3) no 55501
C(13) H(12) 3.25(3) no 55501
C(13) H(13) 2.10(3) no 55501
C(14) N(5) 3.318(3) yes 55402
C(14) C(1) 3.431(3) yes 55501
C(14) C(7) 3.435(3) yes 55501
C(14) C(7) 3.478(3) yes 65501
C(14) C(8) 3.415(3) yes 65501
C(14) C(9) 3.516(4) yes 65501
C(14) C(16) 2.433(3) yes 55501
C(14) C(17) 2.830(3) yes 55501
C(14) C(18) 2.488(3) yes 55501
C(14) C(19) 2.454(3) yes 55501
C(14) C(20) 2.883(3) yes 55501
C(14) H(11) 2.00(3) no 55501
C(14) H(13) 3.37(3) no 55501
C(15) O(1) 3.541(3) yes 55501
C(15) N(5) 3.423(3) yes 55402
C(15) C(2) 3.587(3) yes 55501
C(15) C(7) 3.344(3) yes 65501
C(15) C(11) 3.576(4) yes 65501
C(15) C(12) 3.205(3) yes 65501
C(15) C(13) 2.428(3) yes 55501
C(15) C(17) 2.485(3) yes 55501
C(15) C(18) 2.826(3) yes 55501
C(15) C(22) 2.464(3) yes 55501
C(15) C(23) 2.893(3) yes 55501
C(15) H(2) 3.12(3) no 56402
C(15) H(9) 3.35(4) no 65501
C(15) H(10) 2.03(3) no 55501
C(15) H(12) 3.31(3) no 55501
C(16) O(1) 3.495(3) yes 55501
C(16) N(6) 3.515(4) yes 55501
C(16) N(7) 3.523(3) yes 55501
C(16) C(1) 3.396(3) yes 65501
C(16) C(2) 3.488(3) yes 55501
C(16) C(2) 3.480(3) yes 65501
C(16) C(7) 3.510(3) yes 65501
C(16) C(13) 2.832(3) yes 55501
C(16) C(14) 2.433(3) yes 55501
C(16) C(18) 2.433(3) yes 55501
C(16) C(23) 2.466(4) yes 55501
C(16) C(24) 2.466(4) yes 55501
C(16) H(9) 3.55(4) no 65501
C(16) H(10) 3.32(3) no 55501
C(16) H(11) 2.06(3) no 55501
C(16) H(12) 2.07(3) no 55501
C(16) H(13) 3.36(3) no 55501
C(17) N(1) 3.486(3) yes 65501
C(17) N(2) 3.299(3) yes 55501
C(17) N(6) 3.415(3) yes 56502
C(17) C(1) 3.388(3) yes 65501
C(17) C(2) 3.522(3) yes 55501
C(17) C(3) 3.595(3) yes 55501
C(17) C(6) 3.587(3) yes 55501
C(17) C(13) 2.434(3) yes 55501
C(17) C(14) 2.830(3) yes 55501
C(17) C(15) 2.485(3) yes 55501
C(17) C(22) 2.460(3) yes 55501
C(17) C(24) 2.876(3) yes 55501
C(17) H(11) 3.33(3) no 55501
C(17) H(13) 2.07(3) no 55501
C(18) N(1) 3.312(3) yes 55501
C(18) N(2) 3.476(3) yes 55501
C(18) C(1) 3.526(3) yes 55501
C(18) C(6) 3.250(3) yes 55501
C(18) C(14) 2.488(3) yes 55501
C(18) C(15) 2.826(3) yes 55501
C(18) C(16) 2.433(3) yes 55501
C(18) C(19) 2.460(3) yes 55501
C(18) C(21) 2.892(3) yes 55501
C(18) H(7) 3.30(3) no 65502
C(18) H(10) 3.33(3) no 55501
C(18) H(12) 1.95(3) no 55501
C(19) N(1) 3.488(3) yes 55501
C(19) N(4) 2.582(3) yes 55501
C(19) N(5) 2.590(3) yes 55501
C(19) N(7) 3.560(3) yes 54501
C(19) C(8) 3.593(3) yes 55501
C(19) C(14) 2.454(3) yes 55501
C(19) C(18) 2.460(3) yes 55501
C(19) H(5) 3.40(3) no 55501
C(19) H(5) 3.53(3) no 65501
C(19) H(10) 2.60(3) no 55501
C(19) H(13) 2.62(3) no 55501
C(20) N(5) 3.454(3) yes 55501
C(20) N(7) 3.378(4) yes 54501
C(20) C(8) 3.375(3) yes 55501
C(20) C(13) 2.464(3) yes 55501
C(20) C(14) 2.883(3) yes 55501
C(20) C(21) 2.432(4) yes 55501
C(20) C(24) 3.434(4) yes 54501
C(20) H(1) 3.07(4) no 54501
C(20) H(4) 3.58(3) no 55402
C(20) H(5) 3.35(4) no 55501
C(20) H(6) 3.42(3) no 65501
C(20) H(10) 2.51(3) no 55501
C(21) N(4) 3.444(3) yes 55501
C(21) N(7) 3.445(4) yes 54501
C(21) C(13) 2.467(3) yes 55501
C(21) C(18) 2.892(3) yes 55501
C(21) C(20) 2.432(4) yes 55501
C(21) H(1) 3.23(4) no 54501
C(21) H(2) 3.32(4) no 54501
C(21) H(8) 3.55(4) no 65502
C(21) H(13) 2.51(3) no 55501
C(22) O(1) 3.138(3) yes 65501
C(22) N(4) 3.415(3) yes 56501
C(22) N(6) 2.579(3) yes 55501
C(22) N(7) 2.589(3) yes 55501
C(22) C(2) 3.317(3) yes 65501
C(22) C(15) 2.464(3) yes 55501
C(22) C(17) 2.460(3) yes 55501
C(22) H(6) 3.48(3) no 66501
C(22) H(9) 3.58(4) no 65501
C(22) H(11) 2.63(3) no 55501
C(22) H(12) 2.65(3) no 55501
C(23) O(1) 3.303(3) yes 65501
C(23) N(3) 3.535(3) yes 56402
C(23) N(4) 3.333(4) yes 56501
C(23) N(7) 3.470(4) yes 55501
C(23) C(15) 2.893(3) yes 55501
C(23) C(16) 2.466(4) yes 55501
C(23) C(24) 2.448(4) yes 55501
C(23) H(3) 3.36(4) no 56402
C(23) H(6) 3.02(3) no 66501
C(23) H(9) 3.38(4) no 65501
C(23) H(11) 2.55(3) no 55501
C(24) O(1) 3.281(3) yes 65501
C(24) N(2) 3.527(3) yes 65501
C(24) N(4) 3.306(3) yes 56501
C(24) N(6) 3.466(4) yes 55501
C(24) C(2) 3.403(3) yes 65501
C(24) C(16) 2.466(4) yes 55501
C(24) C(17) 2.876(3) yes 55501
C(24) C(20) 3.434(4) yes 56501
C(24) C(23) 2.448(4) yes 55501
C(24) H(1) 3.56(4) no 65501
C(24) H(6) 2.95(3) no 66501
C(24) H(12) 2.57(3) no 55501
H(1) O(1) 2.79(4) no 55501
H(1) N(2) 2.03(4) no 55501
H(1) N(3) 3.24(4) no 55501
H(1) N(4) 3.01(4) no 56501
H(1) N(5) 3.30(4) no 56501
H(1) N(7) 3.19(4) no 45501
H(1) C(2) 2.76(4) no 55501
H(1) C(4) 2.01(4) no 55501
H(1) C(6) 3.29(4) no 55501
H(1) C(20) 3.07(4) no 56501
H(1) C(21) 3.23(4) no 56501
H(1) C(24) 3.56(4) no 45501
H(2) O(1) 3.28(4) no 56502
H(2) N(2) 3.26(4) no 55501
H(2) N(3) 2.04(4) no 55501
H(2) N(5) 2.56(4) no 56501
H(2) C(3) 2.05(4) no 55501
H(2) C(5) 3.25(4) no 55501
H(2) C(11) 3.36(4) no 56502
H(2) C(12) 2.93(4) no 56502
H(2) C(15) 3.12(3) no 56502
H(2) C(21) 3.32(4) no 56501
H(3) O(1) 1.88(4) no 56502
H(3) N(2) 3.56(4) no 55501
H(3) N(4) 2.94(4) no 55502
H(3) N(6) 3.55(4) no 46502
H(3) N(6) 3.53(4) no 56502
H(3) C(2) 3.08(4) no 56502
H(3) C(3) 3.12(4) no 55501
H(3) C(4) 1.94(4) no 55501
H(3) C(5) 1.92(4) no 55501
H(3) C(6) 3.12(4) no 55501
H(3) C(23) 3.36(4) no 56502
H(4) N(1) 2.72(3) no 55501
H(4) N(2) 3.25(3) no 55501
H(4) N(3) 2.01(3) no 55501
H(4) N(4) 2.67(3) no 55502
H(4) N(6) 3.43(3) no 46502
H(4) C(4) 3.25(3) no 55501
H(4) C(6) 2.01(3) no 55501
H(4) C(9) 2.91(3) no 55502
H(4) C(10) 2.78(3) no 55502
H(4) C(20) 3.58(3) no 55502
H(5) N(1) 2.56(3) no 55501
H(5) N(7) 3.09(3) no 44501
H(5) C(1) 2.66(3) no 55501
H(5) C(7) 2.08(4) no 55501
H(5) C(9) 2.07(4) no 55501
H(5) C(10) 3.30(4) no 55501
H(5) C(12) 3.31(4) no 55501
H(5) C(13) 3.37(3) no 45501
H(5) C(19) 3.53(3) no 45501
H(5) C(19) 3.40(3) no 55501
H(5) C(20) 3.35(4) no 55501
H(6) N(4) 3.47(3) no 45501
H(6) N(4) 3.55(3) no 55501
H(6) N(6) 3.10(3) no 44501
H(6) N(7) 2.97(3) no 44501
H(6) C(5) 3.55(3) no 55402
H(6) C(7) 3.22(3) no 55501
H(6) C(8) 2.00(3) no 55501
H(6) C(10) 1.97(3) no 55501
H(6) C(11) 3.19(3) no 55501
H(6) C(20) 3.42(3) no 45501
H(6) C(22) 3.48(3) no 44501
H(6) C(23) 3.02(3) no 44501
H(6) C(24) 2.95(3) no 44501
H(7) N(1) 3.09(3) no 55402
H(7) N(5) 3.51(3) no 45402
H(7) N(6) 3.29(3) no 44501
H(7) C(5) 3.17(3) no 55402
H(7) C(6) 3.36(3) no 55402
H(7) C(8) 3.23(3) no 55501
H(7) C(9) 1.99(3) no 55501
H(7) C(11) 2.03(3) no 55501
H(7) C(12) 3.24(3) no 55501
H(7) C(18) 3.30(3) no 45402
H(8) N(5) 3.38(4) no 45402
H(8) N(5) 3.56(4) no 55402
H(8) N(7) 2.91(4) no 46402
H(8) C(7) 3.31(4) no 55501
H(8) C(9) 3.28(4) no 55501
H(8) C(10) 2.06(4) no 55501
H(8) C(12) 2.06(4) no 55501
H(8) C(21) 3.55(4) no 45402
H(9) O(1) 2.38(4) no 55501
H(9) N(3) 3.06(4) no 56402
H(9) C(1) 2.63(3) no 55501
H(9) C(2) 2.68(3) no 55501
H(9) C(4) 2.84(4) no 56402
H(9) C(7) 2.01(4) no 55501
H(9) C(8) 3.24(4) no 55501
H(9) C(10) 3.25(4) no 55501
H(9) C(11) 2.03(4) no 55501
H(9) C(15) 3.35(4) no 45501
H(9) C(16) 3.55(4) no 45501
H(9) C(22) 3.58(4) no 45501
H(9) C(23) 3.38(4) no 45501
H(10) N(4) 3.00(3) no 55501
H(10) N(5) 2.66(3) no 55402
H(10) C(7) 3.39(3) no 55501
H(10) C(8) 3.58(3) no 65501
H(10) C(9) 3.29(3) no 65501
H(10) C(10) 3.31(3) no 65501
H(10) C(11) 3.59(3) no 65501
H(10) C(12) 3.49(3) no 55501
H(10) C(13) 2.06(3) no 55501
H(10) C(15) 2.03(3) no 55501
H(10) C(16) 3.32(3) no 55501
H(10) C(18) 3.33(3) no 55501
H(10) C(19) 2.60(3) no 55501
H(10) C(20) 2.51(3) no 55501
H(11) N(3) 3.59(3) no 56402
H(11) N(5) 2.86(3) no 55402
H(11) N(6) 3.02(3) no 55501
H(11) C(4) 3.19(3) no 56402
H(11) C(11) 3.26(3) no 65501
H(11) C(12) 3.08(3) no 65501
H(11) C(13) 3.29(3) no 55501
H(11) C(14) 2.00(3) no 55501
H(11) C(16) 2.06(3) no 55501
H(11) C(17) 3.33(3) no 55501
H(11) C(22) 2.63(3) no 55501
H(11) C(23) 2.55(3) no 55501
H(12) N(1) 3.54(3) no 65501
H(12) N(2) 3.39(3) no 55501
H(12) N(2) 3.56(3) no 65501
H(12) N(6) 2.64(3) no 56502
H(12) N(7) 3.06(3) no 55501
H(12) C(3) 3.35(3) no 55501
H(12) C(6) 3.47(3) no 65501
H(12) C(13) 3.25(3) no 55501
H(12) C(15) 3.31(3) no 55501
H(12) C(16) 2.07(3) no 55501
H(12) C(18) 1.95(3) no 55501
H(12) C(22) 2.65(3) no 55501
H(12) C(24) 2.57(3) no 55501
H(13) N(1) 3.39(3) no 55501
H(13) N(5) 2.99(3) no 55501
H(13) N(6) 3.24(3) no 56502
H(13) C(5) 3.44(3) no 55501
H(13) C(6) 3.23(3) no 55501
H(13) C(10) 3.36(3) no 65502
H(13) C(13) 2.10(3) no 55501
H(13) C(14) 3.37(3) no 55501
H(13) C(16) 3.36(3) no 55501
H(13) C(17) 2.07(3) no 55501
H(13) C(19) 2.62(3) no 55501
H(13) C(21) 2.51(3) no 55501

loop_
_geom_torsion_atom_site_label_1
_geom_torsion_atom_site_label_2
_geom_torsion_atom_site_label_3
_geom_torsion_atom_site_label_4
_geom_torsion
_geom_torsion_publ_flag
C(6) N(1) C(1) C(2) 0.9(3) yes
C(6) N(1) C(1) C(7) -178.0(2) yes
C(1) N(1) C(6) N(2) -0.2(2) yes
C(1) N(1) C(6) C(5) 178.0(2) yes
C(3) N(2) C(2) O(1) -2.2(4) yes
C(3) N(2) C(2) C(1) 179.2(2) yes
C(6) N(2) C(2) O(1) 179.8(2) yes
C(6) N(2) C(2) C(1) 1.2(2) yes
C(2) N(2) C(3) C(4) 179.2(2) yes
C(2) N(2) C(3) H(1) 0(2) no
C(6) N(2) C(3) C(4) -3.0(3) yes
C(6) N(2) C(3) H(1) 178(2) no
C(2) N(2) C(6) N(1) -0.7(3) yes
C(2) N(2) C(6) C(5) -179.1(2) yes
C(3) N(2) C(6) N(1) -178.9(2) yes
C(3) N(2) C(6) C(5) 2.6(3) yes
C(5) N(3) C(4) C(3) 0.4(4) yes
C(5) N(3) C(4) H(2) 175(2) no
H(3) N(3) C(4) C(3) -170(3) no
H(3) N(3) C(4) H(2) 5(2) no
C(4) N(3) C(5) C(6) -0.7(4) yes
C(4) N(3) C(5) H(4) 178(2) no
H(3) N(3) C(5) C(6) 170(3) no
H(3) N(3) C(5) H(4) -10(2) no
N(1) C(1) C(2) O(1) -179.8(3) yes
N(1) C(1) C(2) N(2) -1.3(3) yes
C(7) C(1) C(2) O(1) -0.9(4) yes
C(7) C(1) C(2) N(2) 177.6(2) yes
N(1) C(1) C(7) C(8) -0.1(3) yes
N(1) C(1) C(7) C(12) 177.9(2) yes
C(2) C(1) C(7) C(8) -178.9(2) yes
C(2) C(1) C(7) C(12) -0.9(4) yes
N(2) C(3) C(4) N(3) 1.5(4) yes
N(2) C(3) C(4) H(2) -173(2) no
H(1) C(3) C(4) N(3) -180(2) no
H(1) C(3) C(4) H(2) 4(2) no
N(3) C(5) C(6) N(1) -178.8(2) yes
N(3) C(5) C(6) N(2) -0.8(4) yes
H(4) C(5) C(6) N(1) 1.5(5) no
H(4) C(5) C(6) N(2) 179.6(3) no
C(1) C(7) C(8) C(9) 178.3(2) yes
C(1) C(7) C(8) H(5) 3(2) no
C(12) C(7) C(8) C(9) 0.3(4) yes
C(12) C(7) C(8) H(5) -175(2) no
C(1) C(7) C(12) C(11) -178.5(2) yes
C(1) C(7) C(12) H(9) -1(2) no
C(8) C(7) C(12) C(11) -0.5(3) yes
C(8) C(7) C(12) H(9) 176(2) no
C(7) C(8) C(9) C(10) 0.0(4) yes
C(7) C(8) C(9) H(6) -180(3) no
H(5) C(8) C(9) C(10) 175(2) no
H(5) C(8) C(9) H(6) -4(2) no
C(8) C(9) C(10) C(11) -0.1(4) yes
C(8) C(9) C(10) H(7) -180(2) no
H(6) C(9) C(10) C(11) 179.8(3) no
H(6) C(9) C(10) H(7) 0(2) no
C(9) C(10) C(11) C(12) -0.1(4) yes
C(9) C(10) C(11) H(8) -177(2) no
H(7) C(10) C(11) C(12) 179.8(3) no
H(7) C(10) C(11) H(8) 2(2) no
C(10) C(11) C(12) C(7) 0.5(4) yes
C(10) C(11) C(12) H(9) -176(2) no
H(8) C(11) C(12) C(7) 178(2) no
H(8) C(11) C(12) H(9) 0(2) no
C(18) C(13) C(14) C(15) 2.1(3) yes
C(18) C(13) C(14) H(10) 179(1) no
C(19) C(13) C(14) C(15) -178.0(2) yes
C(19) C(13) C(14) H(10) 0(1) no
C(14) C(13) C(18) C(17) -1.9(3) yes
C(14) C(13) C(18) H(13) -177(1) no
C(19) C(13) C(18) C(17) 178.2(2) yes
C(19) C(13) C(18) H(13) 2(2) no
C(14) C(13) C(19) C(20) 3.5(4) yes
C(14) C(13) C(19) C(21) -177.6(2) yes
C(18) C(13) C(19) C(20) -176.5(2) yes
C(18) C(13) C(19) C(21) 2.3(4) yes
C(13) C(14) C(15) C(16) -0.9(3) yes
C(13) C(14) C(15) H(11) 175(2) no
H(10) C(14) C(15) C(16) -178(2) no
H(10) C(14) C(15) H(11) -1(2) no
C(14) C(15) C(16) C(17) -0.5(3) yes
C(14) C(15) C(16) C(22) 178.6(2) yes
H(11) C(15) C(16) C(17) -177(2) no
H(11) C(15) C(16) C(22) 2(2) no
C(15) C(16) C(17) C(18) 0.7(3) yes
C(15) C(16) C(17) H(12) -179(2) no
C(22) C(16) C(17) C(18) -178.4(2) yes
C(22) C(16) C(17) H(12) 2(2) no
C(15) C(16) C(22) C(23) -1.0(4) yes
C(15) C(16) C(22) C(24) 179.3(2) yes
C(17) C(16) C(22) C(23) 178.1(2) yes
C(17) C(16) C(22) C(24) -1.6(4) yes
C(16) C(17) C(18) C(13) 0.5(4) yes
C(16) C(17) C(18) H(13) 175(2) no
H(12) C(17) C(18) C(13) -180(2) no
H(12) C(17) C(18) H(13) -4(2) no
